data_4123715
loop_
_publ_author_name
'Stoumpos, Constantinos C.'
'Frazer, Laszlo'
'Clark, Daniel J.'
'Kim, Yong Soo'
'Rhim, Sonny H.'
'Freeman, Arthur J.'
'Ketterson, John B.'
'Jang, Joon I.'
'Kanatzidis, Mercouri G.'

_publ_section_title
;
 Hybrid germanium iodide perovskite semiconductors: active lone pairs,
 structural distortions, direct and indirect energy gaps, and strong
 nonlinear optical properties.
;
_journal_issue 21
_journal_name_full 'Journal of the American Chemical Society'
_journal_page_first 6804
_journal_page_last 6819
_journal_paper_doi 10.1021/jacs.5b01025
_journal_volume 137
_journal_year 2015
_chemical_formula_moiety (CH3)3NHGeI3
_chemical_formula_sum 'C3 H10 Ge I3 N'
_chemical_formula_weight 513.41
_chemical_name_common trimethylammonium_Germanium_iodide
_space_group_IT_number 173
_symmetry_cell_setting hexagonal
_symmetry_space_group_name_Hall 'P 6c'
_symmetry_space_group_name_H-M 'P 63'
_atom_sites_solution_hydrogens none
_atom_sites_solution_primary direct
_atom_sites_solution_secondary difmap
_audit_creation_method SHELXL-97
_cell_angle_alpha 90.00
_cell_angle_beta 90.00
_cell_angle_gamma 120.00
_cell_formula_units_Z 6
_cell_length_a 15.9457(13)
_cell_length_b 15.9457(13)
_cell_length_c 7.7504(7)
_cell_measurement_reflns_used 9149
_cell_measurement_temperature 293(2)
_cell_measurement_theta_max 28.81
_cell_measurement_theta_min 2.55
_cell_volume 1706.6(2)
_diffrn_ambient_temperature 293(2)
_diffrn_detector 'image plate (34 cm diameter)'
_diffrn_detector_area_resol_mean 6.67
_diffrn_detector_type STOE
_diffrn_measured_fraction_theta_full 0.989
_diffrn_measured_fraction_theta_max 0.989
_diffrn_measurement_device '2-circle goniometer'
_diffrn_measurement_device_type 'STOE IPDS 2T'
_diffrn_measurement_method 'rotation method'
_diffrn_radiation_collimation '0.5 mm diameter, monocapillary'
_diffrn_radiation_monochromator 'plane graphite'
_diffrn_radiation_polarisn_norm 0
_diffrn_radiation_type 'Mo K\a'
_diffrn_radiation_wavelength 0.71073
_diffrn_reflns_av_R_equivalents 0.0779
_diffrn_reflns_av_sigmaI/netI 0.0687
_diffrn_reflns_limit_h_max 21
_diffrn_reflns_limit_h_min -19
_diffrn_reflns_limit_k_max 18
_diffrn_reflns_limit_k_min -21
_diffrn_reflns_limit_l_max 10
_diffrn_reflns_limit_l_min -10
_diffrn_reflns_number 11760
_diffrn_reflns_theta_full 29.28
_diffrn_reflns_theta_max 29.28
_diffrn_reflns_theta_min 2.55
_diffrn_source 'sealed X-ray tube, 12 x 0.4 mm long-fine focus'
_diffrn_source_current 30
_diffrn_source_power 1.20
_diffrn_source_voltage 40
_exptl_absorpt_coefficient_mu 10.77
_exptl_absorpt_correction_T_max 0.5617
_exptl_absorpt_correction_T_min 0.0695
_exptl_absorpt_correction_type integration
_exptl_absorpt_process_details X-SHAPE
_exptl_crystal_colour yellow
_exptl_crystal_density_diffrn 2.997
_exptl_crystal_density_method 'not measured'
_exptl_crystal_description 'hexagonal needle'
_exptl_crystal_F_000 1356
_exptl_crystal_size_max 0.193
_exptl_crystal_size_mid 0.041
_exptl_crystal_size_min 0.034
_refine_diff_density_max 3.242
_refine_diff_density_min -2.648
_refine_diff_density_rms 0.347
_refine_ls_abs_structure_details 'Flack H D (1983), Acta Cryst. A39, 876-881'
_refine_ls_abs_structure_Flack 0.00
_refine_ls_extinction_method SHELXTL
_refine_ls_goodness_of_fit_ref 1.060
_refine_ls_hydrogen_treatment none
_refine_ls_matrix_type full
_refine_ls_number_parameters 56
_refine_ls_number_reflns 3082
_refine_ls_number_restraints 4
_refine_ls_restrained_S_all 1.060
_refine_ls_R_factor_all 0.1076
_refine_ls_R_factor_gt 0.0692
_refine_ls_shift/su_max 0.005
_refine_ls_shift/su_mean 0.001
_refine_ls_structure_factor_coef Fsqd
_refine_ls_weighting_details 'calc w=1/[\s^2^(Fo^2^)+(0.1000P)^2^+4.0531P] where P=(Fo^2^+2Fc^2^)/3'
_refine_ls_weighting_scheme calc
_refine_ls_wR_factor_gt 0.1692
_refine_ls_wR_factor_ref 0.1922
_reflns_number_gt 2036
_reflns_number_total 3082
_reflns_threshold_expression >2sigma(I)
_cod_data_source_file ja5b01025_si_002.cif
_cod_data_source_block 6
_cod_depositor_comments
;
The following automatic conversions were performed:

'_symmetry_cell_setting' value 'Hexagonal' changed to 'hexagonal'
according to
/usr/data/users/saulius/crontab/automatic-downloads/rss-feeds/ACS/lib/dictionaries/cif_core.dic
dictionary named 'cif_core.dic' version 2.4.2 from 2011-04-26.

Automatic conversion script
Id: cif_fix_values 3271 2015-04-21 07:52:19Z andrius 

 Adding full bibliography for 4123710--4123716.cif.
;
_cod_original_sg_symbol_H-M P63
_cod_database_code 4123715

loop_
_symmetry_equiv_pos_as_xyz
'x, y, z'
'-y, x-y, z'
'-x+y, -x, z'
'-x, -y, z+1/2'
'y, -x+y, z+1/2'
'x-y, x, z+1/2'

loop_
_atom_site_label
_atom_site_type_symbol
_atom_site_fract_x
_atom_site_fract_y
_atom_site_fract_z
_atom_site_U_iso_or_equiv
_atom_site_adp_type
_atom_site_occupancy
_atom_site_symmetry_multiplicity
_atom_site_calc_flag
_atom_site_refinement_flags
I1 I 0.16728(6) 0.12574(7) 0.31917(18) 0.0559(2) Uani 1 1 d .
I2 I 0.36787(6) 0.53898(6) 0.3105(2) 0.0565(2) Uani 1 1 d .
I3 I 0.50986(6) 0.31591(8) 0.3105(2) 0.0628(3) Uani 1 1 d .
Ge1 Ge 0.3333 0.6667 0.5758(8) 0.106(3) Uani 1 3 d S
Ge2 Ge 0.0000 0.0000 0.5217(3) 0.0475(8) Uani 1 3 d S
Ge3 Ge 0.6667 0.3333 0.5676(8) 0.099(3) Uani 1 3 d S
N N 0.6349(10) 0.6719(12) 0.302(3) 0.086(4) Uiso 1 1 d D
C1 C 0.673(2) 0.646(2) 0.448(4) 0.109(9) Uiso 1 1 d D
C2 C 0.6511(15) 0.6311(15) 0.148(2) 0.059(5) Uiso 1 1 d D
C3 C 0.6721(18) 0.7744(15) 0.269(3) 0.090(7) Uiso 1 1 d D

loop_
_atom_site_aniso_label
_atom_site_aniso_U_11
_atom_site_aniso_U_22
_atom_site_aniso_U_33
_atom_site_aniso_U_23
_atom_site_aniso_U_13
_atom_site_aniso_U_12
I1 0.0409(4) 0.0445(4) 0.0779(5) 0.0139(6) 0.0032(7) 0.0180(3)
I2 0.0662(5) 0.0490(4) 0.0598(4) -0.0064(7) -0.0042(8) 0.0329(3)
I3 0.0470(4) 0.0849(6) 0.0631(5) -0.0085(8) -0.0002(8) 0.0380(4)
Ge1 0.0518(18) 0.0518(18) 0.215(7) 0.000 0.000 0.0259(9)
Ge2 0.0571(11) 0.0571(11) 0.0283(8) 0.000 0.000 0.0285(6)
Ge3 0.0374(16) 0.0374(16) 0.224(8) 0.000 0.000 0.0187(8)

loop_
_atom_type_symbol
_atom_type_description
_atom_type_scat_dispersion_real
_atom_type_scat_dispersion_imag
_atom_type_scat_source
C C 0.0033 0.0016 'International Tables Vol C Tables 4.2.6.8 and 6.1.1.4'
H H 0.0000 0.0000 'International Tables Vol C Tables 4.2.6.8 and 6.1.1.4'
N N 0.0061 0.0033 'International Tables Vol C Tables 4.2.6.8 and 6.1.1.4'
Ge Ge 0.1547 1.8001 'International Tables Vol C Tables 4.2.6.8 and 6.1.1.4'
I I -0.4742 1.8119 'International Tables Vol C Tables 4.2.6.8 and 6.1.1.4'

loop_
_geom_angle_atom_site_label_1
_geom_angle_atom_site_label_2
_geom_angle_atom_site_label_3
_geom_angle
_geom_angle_site_symmetry_1
_geom_angle_site_symmetry_3
I3 Ge1 I3 86.86(14) 5_565 6
I3 Ge1 I3 86.85(14) 5_565 4_665
I3 Ge1 I3 86.85(14) 6 4_665
I1 Ge2 I1 92.99(6) 3 2
I1 Ge2 I1 92.99(6) 3 .
I1 Ge2 I1 92.99(6) 2 .
I2 Ge3 I2 85.23(13) 4_665 5
I2 Ge3 I2 85.23(13) 4_665 6_655
I2 Ge3 I2 85.23(13) 5 6_655
C1 N C2 108.9(19) . .
C1 N C3 117.7(19) . .
C2 N C3 107.3(18) . .

loop_
_geom_bond_atom_site_label_1
_geom_bond_atom_site_label_2
_geom_bond_distance
_geom_bond_site_symmetry_2
I1 Ge2 2.8723(16) .
I2 Ge3 3.019(4) 4_664
I3 Ge1 2.990(4) 4_664
Ge1 I3 2.990(4) 5_565
Ge1 I3 2.990(4) 6
Ge1 I3 2.990(4) 4_665
Ge2 I1 2.8722(16) 3
Ge2 I1 2.8722(16) 2
Ge3 I2 3.019(4) 4_665
Ge3 I2 3.019(4) 5
Ge3 I2 3.019(4) 6_655
N C1 1.44(3) .
N C2 1.44(3) .
N C3 1.46(3) .
